data_1521832
loop_
_publ_author_name
'Reynolds, P.A.'
'Henning, R.W.'
'Schultz, A.J.'

_publ_section_title
;
 Orientational disordering in Cs Co (N D3)6 (Cl O4)2 Cl2 crystals studied
 by single crystal neutron diffraction between 20 and 290 K
;
_journal_name_full 'Journal of Solid State Chemistry'
_journal_page_first 60
_journal_page_last 67
_journal_volume 149
_journal_year 2000
_chemical_formula_sum 'Cl4 Co Cs D18 N6 O8'
_chemical_name_systematic 'Cs (Co (N D3)6) (Cl O4)2 Cl2'
_space_group_IT_number 148
_symmetry_space_group_name_Hall '-R 3'
_symmetry_space_group_name_H-M 'R -3 :H'
_cell_angle_alpha 90
_cell_angle_beta 90
_cell_angle_gamma 120
_cell_formula_units_Z 3
_cell_length_a 7.21
_cell_length_b 7.21
_cell_length_c 26.8189
_cell_volume 1207.375
_citation_journal_id_ASTM JSSCBI
_cod_data_source_file Reynolds_JSSCBI_2000_1743.cif
_cod_data_source_block D18Cl4Co1Cs1N6O8
_cod_original_formula_sum 'D18 Cl4 Co1 Cs1 N6 O8'
_cod_database_code 1521832

loop_
_symmetry_equiv_pos_as_xyz
x,y,z
-y,x-y,z
-x+y,-x,z
-x,-y,-z
y,-x+y,-z
x-y,x,-z
x+2/3,y+1/3,z+1/3
-y+2/3,x-y+1/3,z+1/3
-x+y+2/3,-x+1/3,z+1/3
-x+2/3,-y+1/3,-z+1/3
y+2/3,-x+y+1/3,-z+1/3
x-y+2/3,x+1/3,-z+1/3
x+1/3,y+2/3,z+2/3
-y+1/3,x-y+2/3,z+2/3
-x+y+1/3,-x+2/3,z+2/3
-x+1/3,-y+2/3,-z+2/3
y+1/3,-x+y+2/3,-z+2/3
x-y+1/3,x+2/3,-z+2/3

loop_
_atom_site_label
_atom_site_type_symbol
_atom_site_fract_x
_atom_site_fract_y
_atom_site_fract_z
_atom_site_occupancy
_atom_site_U_iso_or_equiv
Cl2 Cl-1 0 0 0.36889 1 0.0
D3 D+1 -0.0432 0.6815 -0.04907 1 0.0
D2 D+1 0.1404 0.8963 -0.0762 1 0.0
O1 O-2 0 0 0.13766 1 0.0
Cl1 Cl+7 0 0 0.19156 1 0.0
D1 D+1 0.1953 0.8057 -0.02577 1 0.0
O2 O-2 0.13901 -0.07546 0.20962 1 0.0
Co1 Co+3 0 0 0 1 0.0
N1 N-3 0.08294 0.83151 -0.04232 1 0.0
Cs1 Cs+1 0 0 0.5 1 0.0
